data_9012312
loop_
_publ_author_name
'Hanic, F.'

_publ_section_title
;
 The crystal structure of meta-zeunerite Cu(UO2)2(AsO4)2*8H2O
;
_journal_name_full 'Czechoslovak Journal of Physics B'
_journal_page_first 169
_journal_page_last 181
_journal_paper_doi 10.1007/BF01557259
_journal_volume 10
_journal_year 1960
_chemical_compound_source 'Rotava, Ore Mountains, Czech Republic'
_chemical_formula_sum 'As Cu0.5 H16 O10 U'
_chemical_name_mineral Metazeunerite
_symmetry_space_group_name_H-M 'P 42/n m c'
_cell_angle_alpha 90
_cell_angle_beta 90
_cell_angle_gamma 90
_cell_formula_units_Z 4
_cell_length_a 7.10
_cell_length_b 7.10
_cell_length_c 17.70
_cell_volume 892.257
_database_code_amcsd 0012422
_exptl_crystal_density_diffrn 3.877
_cod_original_formula_sum 'Cu.5 U As O10 H16'
_cod_database_code 9012312

loop_
_space_group_symop_operation_xyz
x,y,z
1/2-y,1/2-x,1/2+z
1/2+y,1/2+x,-z
1/2+y,-x,-z
1/2-y,x,1/2+z
x,1/2-y,z
-x,1/2+y,1/2-z
1/2+x,1/2+y,1/2-z
1/2-x,1/2-y,z
y,x,1/2+z
-y,-x,-z
-y,1/2+x,-z
y,1/2-x,1/2+z
1/2-x,y,z
1/2+x,-y,1/2-z
-x,-y,1/2-z

loop_
_atom_site_label
_atom_site_fract_x
_atom_site_fract_y
_atom_site_fract_z
_atom_site_occupancy
_atom_site_type_symbol
_atom_site_attached_hydrogens
Cu 0.25000 0.25000 0.30800 0.50000 Cu 0
U 0.25000 0.25000 0.05450 1.00000 U 0
As1 0.75000 0.25000 0.00000 1.00000 As 0
As2 0.25000 0.75000 0.00000 1.00000 As 0
O1 0.25000 0.25000 0.16400 1.00000 O 0
O2 0.25000 0.25000 0.45400 1.00000 O 0
O3 0.25000 0.55600 0.56300 1.00000 O 0
O4 0.25000 0.55600 0.06300 1.00000 O 0
Wat5 0.51700 0.11100 0.30900 0.50000 O 2
Wat6 0.51700 0.11100 0.80900 0.50000 O 2

loop_
_cod_changelog_entry_id
_cod_changelog_entry_author
_cod_changelog_entry_date
_cod_changelog_entry_text
1
;cod-tools version 3.8.0
Id: cif_guess_AMCSD_atom_types 9581 2023-05-17 12:35:41Z saulius
;
2023-05-18T11:41:56+03:00
;Derived atom types and hydrogen counts
from atom names that follow the AMCSD naming convention
(Wat == water, O-H == hydroxyl).
;

loop_
_cod_related_entry_id
_cod_related_entry_database
_cod_related_entry_code
1 AMCSD 0012422
